data_4328370
loop_
_publ_author_name
'Ping Cui'
'Lijun Ren'
'Zhi Chen'
'Huancheng Hu'
'Bin Zhao'
'Wei Shi'
'Peng Cheng'

_publ_section_title
;
 Temperature-Controlled Chiral and Achiral Copper Tetrazolate
 Metal-Organic Frameworks: Syntheses, Structures, and I2 Adsorption
;
_journal_name_full 'Inorganic Chemistry'
_journal_page_first 2303
_journal_page_last 2310
_journal_paper_doi 10.1021/ic2023105
_journal_volume 51
_journal_year 2012
_chemical_formula_sum 'C6 H8 Cu N8 O'
_chemical_formula_weight 271.74
_chemical_name_systematic
; 
 ? 
;
_space_group_IT_number 76
_symmetry_cell_setting tetragonal
_symmetry_space_group_name_Hall 'P 4w'
_symmetry_space_group_name_H-M 'P 41'
_atom_sites_solution_hydrogens geom
_atom_sites_solution_primary direct
_atom_sites_solution_secondary difmap
_audit_creation_method SHELXL-97
_cell_angle_alpha 90.00
_cell_angle_beta 90.00
_cell_angle_gamma 90.00
_cell_formula_units_Z 4
_cell_length_a 12.414(4)
_cell_length_b 12.414(4)
_cell_length_c 7.944(3)
_cell_measurement_reflns_used 5747
_cell_measurement_temperature 293(2)
_cell_measurement_theta_max 27.4765
_cell_measurement_theta_min 3.0443
_cell_volume 1224.2(7)
_computing_cell_refinement
;
CrysAlisPro, Oxford Diffraction Ltd.,
Version 1.171.33.48 (release 15-09-2009 CrysAlis171 .NET)
(compiled Sep 15 2009,11:49:04)
;
_computing_data_collection
;
CrysAlisPro, Oxford Diffraction Ltd.,
Version 1.171.33.48 (release 15-09-2009 CrysAlis171 .NET)
(compiled Sep 15 2009,11:49:04)
;
_computing_data_reduction
;
CrysAlisPro, Oxford Diffraction Ltd.,
Version 1.171.33.48 (release 15-09-2009 CrysAlis171 .NET)
(compiled Sep 15 2009,11:49:04)
;
_computing_molecular_graphics 'Bruker SHELXTL'
_computing_publication_material 'Bruker SHELXTL'
_computing_structure_refinement 'SHELXL-97 (Sheldrick, 1997)'
_computing_structure_solution 'SHELXS-97 (Sheldrick, 1990)'
_diffrn_ambient_temperature 293(2)
_diffrn_detector_area_resol_mean 16.2116
_diffrn_measured_fraction_theta_full 0.992
_diffrn_measured_fraction_theta_max 0.992
_diffrn_measurement_device_type 'SuperNova, Single source at offset), Eos'
_diffrn_measurement_method '\w scans'
_diffrn_radiation_monochromator graphite
_diffrn_radiation_source 'fine-focus sealed tube'
_diffrn_radiation_type MoK\a
_diffrn_radiation_wavelength 0.71073
_diffrn_reflns_av_R_equivalents 0.1639
_diffrn_reflns_av_sigmaI/netI 0.1944
_diffrn_reflns_limit_h_max 14
_diffrn_reflns_limit_h_min -14
_diffrn_reflns_limit_k_max 14
_diffrn_reflns_limit_k_min -14
_diffrn_reflns_limit_l_max 9
_diffrn_reflns_limit_l_min -9
_diffrn_reflns_number 6702
_diffrn_reflns_theta_full 25.01
_diffrn_reflns_theta_max 25.01
_diffrn_reflns_theta_min 3.04
_exptl_absorpt_coefficient_mu 1.779
_exptl_absorpt_correction_T_max 0.5364
_exptl_absorpt_correction_T_min 0.4150
_exptl_absorpt_correction_type multi-scan
_exptl_absorpt_process_details
;
CrysAlisPro, Oxford Diffraction Ltd.,
Version 1.171.33.48 (release 15-09-2009 CrysAlis171 .NET)
(compiled Sep 15 2009,11:49:04)
empirical absorption correction using spherical harmonics,
 implemented in SCALE3 ABSPACK scaling algorithm.
;
_exptl_crystal_colour blue
_exptl_crystal_density_diffrn 1.474
_exptl_crystal_description needle
_exptl_crystal_F_000 548
_exptl_crystal_size_max 0.60
_exptl_crystal_size_mid 0.60
_exptl_crystal_size_min 0.40
_refine_diff_density_max 0.473
_refine_diff_density_min -0.452
_refine_diff_density_rms 0.115
_refine_ls_abs_structure_details 'Flack H D (1983), Acta Cryst. A39, 876-881'
_refine_ls_abs_structure_Flack 0.00(7)
_refine_ls_extinction_method none
_refine_ls_goodness_of_fit_ref 0.981
_refine_ls_hydrogen_treatment constr
_refine_ls_matrix_type full
_refine_ls_number_parameters 146
_refine_ls_number_reflns 2126
_refine_ls_number_restraints 1
_refine_ls_restrained_S_all 0.981
_refine_ls_R_factor_all 0.1573
_refine_ls_R_factor_gt 0.0993
_refine_ls_shift/su_max 0.000
_refine_ls_shift/su_mean 0.000
_refine_ls_structure_factor_coef Fsqd
_refine_ls_weighting_details 'calc w=1/[\s^2^(Fo^2^)+(0.1000P)^2^+0.0000P] where P=(Fo^2^+2Fc^2^)/3'
_refine_ls_weighting_scheme calc
_refine_ls_wR_factor_gt 0.1808
_refine_ls_wR_factor_ref 0.2069
_reflns_number_gt 1393
_reflns_number_total 2126
_reflns_threshold_expression >2sigma(I)
_cod_data_source_file ic2023105_si_001_11.cif
_cod_data_source_block 1.6
_cod_database_code 4328370

loop_
_symmetry_equiv_pos_as_xyz
'x, y, z'
'-y, x, z+1/4'
'-x, -y, z+1/2'
'y, -x, z+3/4'

loop_
_atom_site_label
_atom_site_type_symbol
_atom_site_fract_x
_atom_site_fract_y
_atom_site_fract_z
_atom_site_U_iso_or_equiv
_atom_site_adp_type
_atom_site_occupancy
_atom_site_symmetry_multiplicity
_atom_site_calc_flag
_atom_site_refinement_flags
Cu1 Cu 0.82284(12) 0.51407(12) 0.4122(2) 0.0282(5) Uani 1 1 d .
C1 C 0.6468(15) 0.6665(12) 0.4924(16) 0.039(4) Uani 1 1 d .
C2 C 0.6187(12) 0.6764(12) 0.3088(16) 0.034(4) Uani 1 1 d .
H2A H 0.5993 0.6058 0.2660 0.041 Uiso 1 1 calc R
H2B H 0.5562 0.7227 0.2975 0.041 Uiso 1 1 calc R
C3 C 0.7079(12) 0.7207(11) 0.2043(19) 0.047(4) Uani 1 1 d .
H3A H 0.6840 0.7278 0.0886 0.057 Uiso 1 1 calc R
H3B H 0.7273 0.7918 0.2451 0.057 Uiso 1 1 calc R
C4 C 0.8838(12) 0.6811(11) 0.0963(16) 0.042(4) Uani 1 1 d .
H4B H 0.8901 0.7590 0.0944 0.050 Uiso 1 1 calc R
H4A H 0.8640 0.6576 -0.0160 0.050 Uiso 1 1 calc R
C5 C 0.9913(11) 0.6332(10) 0.1414(19) 0.033(4) Uani 1 1 d .
H5B H 1.0143 0.6623 0.2489 0.040 Uiso 1 1 calc R
H5A H 1.0439 0.6548 0.0575 0.040 Uiso 1 1 calc R
C6 C 0.9898(10) 0.5117(11) 0.153(2) 0.032(3) Uani 1 1 d .
N1 N 0.7244(9) 0.5999(8) 0.5495(12) 0.025(3) Uani 1 1 d .
N2 N 0.7256(9) 0.6044(10) 0.7181(13) 0.036(3) Uani 1 1 d .
N3 N 0.6465(11) 0.6752(10) 0.7640(16) 0.045(4) Uani 1 1 d .
N4 N 0.5963(9) 0.7106(8) 0.6208(13) 0.030(3) Uani 1 1 d .
N5 N 0.9217(8) 0.4532(9) 0.2417(13) 0.032(3) Uani 1 1 d .
N6 N 0.9433(9) 0.3511(10) 0.2134(15) 0.038(3) Uani 1 1 d .
N7 N 1.0221(10) 0.3436(9) 0.1066(14) 0.030(3) Uani 1 1 d .
N8 N 1.0512(8) 0.4473(9) 0.0593(14) 0.033(3) Uani 1 1 d .
O1 O 0.8001(8) 0.6513(7) 0.2113(10) 0.037(2) Uani 1 1 d .

loop_
_atom_site_aniso_label
_atom_site_aniso_U_11
_atom_site_aniso_U_22
_atom_site_aniso_U_33
_atom_site_aniso_U_23
_atom_site_aniso_U_13
_atom_site_aniso_U_12
Cu1 0.0242(9) 0.0314(10) 0.0290(8) -0.0062(8) -0.0007(8) 0.0017(8)
C1 0.069(11) 0.027(8) 0.021(8) 0.015(7) -0.013(8) 0.004(8)
C2 0.035(9) 0.036(9) 0.030(8) -0.010(7) -0.003(7) 0.014(7)
C3 0.060(10) 0.033(8) 0.049(11) -0.006(7) -0.008(8) 0.033(8)
C4 0.072(12) 0.026(8) 0.029(9) 0.019(6) -0.006(8) -0.008(8)
C5 0.036(8) 0.031(7) 0.033(8) -0.024(7) 0.008(8) 0.008(6)
C6 0.031(7) 0.041(8) 0.026(7) -0.017(7) 0.008(7) -0.006(6)
N1 0.040(7) 0.015(6) 0.020(6) 0.006(5) -0.012(5) -0.002(5)
N2 0.037(7) 0.053(8) 0.019(6) 0.003(5) 0.007(5) 0.013(6)
N3 0.048(9) 0.042(9) 0.045(9) 0.000(7) -0.002(7) 0.020(7)
N4 0.042(7) 0.026(6) 0.024(7) -0.009(5) -0.005(5) 0.002(5)
N5 0.030(7) 0.034(7) 0.031(6) -0.001(5) -0.004(5) 0.010(6)
N6 0.019(6) 0.044(8) 0.052(10) 0.009(6) 0.012(6) -0.009(6)
N7 0.037(7) 0.018(6) 0.037(8) 0.002(5) 0.007(6) 0.005(5)
N8 0.029(7) 0.032(7) 0.037(7) 0.007(5) 0.005(5) 0.002(6)
O1 0.049(6) 0.040(6) 0.022(5) 0.013(4) 0.010(4) 0.015(5)

loop_
_atom_type_symbol
_atom_type_description
_atom_type_scat_dispersion_real
_atom_type_scat_dispersion_imag
_atom_type_scat_source
C C 0.0033 0.0016 'International Tables Vol C Tables 4.2.6.8 and 6.1.1.4'
H H 0.0000 0.0000 'International Tables Vol C Tables 4.2.6.8 and 6.1.1.4'
O O 0.0106 0.0060 'International Tables Vol C Tables 4.2.6.8 and 6.1.1.4'
N N 0.0061 0.0033 'International Tables Vol C Tables 4.2.6.8 and 6.1.1.4'
Cu Cu 0.3201 1.2651 'International Tables Vol C Tables 4.2.6.8 and 6.1.1.4'

loop_
_geom_angle_atom_site_label_1
_geom_angle_atom_site_label_2
_geom_angle_atom_site_label_3
_geom_angle
_geom_angle_site_symmetry_1
_geom_angle_site_symmetry_3
N1 Cu1 N5 168.2(4) . .
N1 Cu1 N4 91.7(4) . 4_564
N5 Cu1 N4 93.4(5) . 4_564
N1 Cu1 N8 91.8(4) . 3_765
N5 Cu1 N8 90.4(4) . 3_765
N4 Cu1 N8 143.9(4) 4_564 3_765
N1 Cu1 O1 84.8(3) . .
N5 Cu1 O1 83.5(4) . .
N4 Cu1 O1 107.7(4) 4_564 .
N8 Cu1 O1 108.4(4) 3_765 .
N4 C1 N1 109.5(10) . .
N4 C1 C2 127.4(15) . .
N1 C1 C2 122.8(14) . .
C3 C2 C1 113.5(14) . .
C3 C2 H2A 108.9 . .
C1 C2 H2A 108.9 . .
C3 C2 H2B 108.9 . .
C1 C2 H2B 108.9 . .
H2A C2 H2B 107.7 . .
O1 C3 C2 110.5(11) . .
O1 C3 H3A 109.6 . .
C2 C3 H3A 109.6 . .
O1 C3 H3B 109.6 . .
C2 C3 H3B 109.6 . .
H3A C3 H3B 108.1 . .
O1 C4 C5 112.9(10) . .
O1 C4 H4B 109.0 . .
C5 C4 H4B 109.0 . .
O1 C4 H4A 109.0 . .
C5 C4 H4A 109.0 . .
H4B C4 H4A 107.8 . .
C4 C5 C6 113.4(11) . .
C4 C5 H5B 108.9 . .
C6 C5 H5B 108.9 . .
C4 C5 H5A 108.9 . .
C6 C5 H5A 108.9 . .
H5B C5 H5A 107.7 . .
N5 C6 N8 109.6(11) . .
N5 C6 C5 126.1(13) . .
N8 C6 C5 124.1(13) . .
N2 N1 C1 108.6(11) . .
N2 N1 Cu1 125.0(9) . .
C1 N1 Cu1 126.4(9) . .
N1 N2 N3 106.5(11) . .
N2 N3 N4 108.2(10) . .
C1 N4 N3 107.1(10) . .
C1 N4 Cu1 138.6(9) . 2_655
N3 N4 Cu1 113.7(8) . 2_655
N6 N5 C6 107.9(11) . .
N6 N5 Cu1 127.7(9) . .
C6 N5 Cu1 123.7(9) . .
N7 N6 N5 109.5(11) . .
N6 N7 N8 107.9(10) . .
C6 N8 N7 104.9(11) . .
C6 N8 Cu1 128.8(9) . 3_764
N7 N8 Cu1 125.5(8) . 3_764
C4 O1 C3 113.5(10) . .
C4 O1 Cu1 122.2(7) . .
C3 O1 Cu1 123.9(8) . .

loop_
_geom_bond_atom_site_label_1
_geom_bond_atom_site_label_2
_geom_bond_distance
_geom_bond_site_symmetry_2
Cu1 N1 1.954(11) .
Cu1 N5 1.977(11) .
Cu1 N4 1.982(11) 4_564
Cu1 N8 2.010(11) 3_765
Cu1 O1 2.351(8) .
C1 N4 1.316(18) .
C1 N1 1.348(17) .
C1 C2 1.505(16) .
C2 C3 1.49(2) .
C2 H2A 0.9700 .
C2 H2B 0.9700 .
C3 O1 1.434(14) .
C3 H3A 0.9700 .
C3 H3B 0.9700 .
C4 O1 1.432(16) .
C4 C5 1.504(18) .
C4 H4B 0.9700 .
C4 H4A 0.9700 .
C5 C6 1.511(18) .
C5 H5B 0.9700 .
C5 H5A 0.9700 .
C6 N5 1.321(18) .
C6 N8 1.330(17) .
N1 N2 1.341(13) .
N2 N3 1.368(15) .
N3 N4 1.369(15) .
N4 Cu1 1.982(11) 2_655
N5 N6 1.316(15) .
N6 N7 1.298(13) .
N7 N8 1.388(15) .
N8 Cu1 2.010(11) 3_764

loop_
_geom_torsion_atom_site_label_1
_geom_torsion_atom_site_label_2
_geom_torsion_atom_site_label_3
_geom_torsion_atom_site_label_4
_geom_torsion
_geom_torsion_site_symmetry_1
_geom_torsion_site_symmetry_4
N4 C1 C2 C3 122.3(17) . .
N1 C1 C2 C3 -64(2) . .
C1 C2 C3 O1 61.4(16) . .
O1 C4 C5 C6 57.1(17) . .
C4 C5 C6 N5 -52(2) . .
C4 C5 C6 N8 121.0(15) . .
N4 C1 N1 N2 -2.0(17) . .
C2 C1 N1 N2 -176.3(15) . .
N4 C1 N1 Cu1 179.9(9) . .
C2 C1 N1 Cu1 6(2) . .
N5 Cu1 N1 N2 -141.6(19) . .
N4 Cu1 N1 N2 103.1(11) 4_564 .
N8 Cu1 N1 N2 -41.0(11) 3_765 .
O1 Cu1 N1 N2 -149.3(11) . .
N5 Cu1 N1 C1 36(3) . .
N4 Cu1 N1 C1 -79.2(12) 4_564 .
N8 Cu1 N1 C1 136.7(12) 3_765 .
O1 Cu1 N1 C1 28.5(12) . .
C1 N1 N2 N3 0.2(16) . .
Cu1 N1 N2 N3 178.3(8) . .
N1 N2 N3 N4 1.6(14) . .
N1 C1 N4 N3 3.0(16) . .
C2 C1 N4 N3 176.9(18) . .
N1 C1 N4 Cu1 173.1(9) . 2_655
C2 C1 N4 Cu1 -13(3) . 2_655
N2 N3 N4 C1 -2.8(14) . .
N2 N3 N4 Cu1 -175.7(8) . 2_655
N8 C6 N5 N6 3.5(16) . .
C5 C6 N5 N6 177.4(15) . .
N8 C6 N5 Cu1 174.8(8) . .
C5 C6 N5 Cu1 -11(2) . .
N1 Cu1 N5 N6 -157.1(18) . .
N4 Cu1 N5 N6 -41.9(11) 4_564 .
N8 Cu1 N5 N6 102.2(11) 3_765 .
O1 Cu1 N5 N6 -149.4(11) . .
N1 Cu1 N5 C6 33(3) . .
N4 Cu1 N5 C6 148.6(12) 4_564 .
N8 Cu1 N5 C6 -67.3(12) 3_765 .
O1 Cu1 N5 C6 41.1(12) . .
C6 N5 N6 N7 -1.0(15) . .
Cu1 N5 N6 N7 -171.9(8) . .
N5 N6 N7 N8 -1.8(13) . .
N5 C6 N8 N7 -4.5(16) . .
C5 C6 N8 N7 -178.5(14) . .
N5 C6 N8 Cu1 -174.5(9) . 3_764
C5 C6 N8 Cu1 11(2) . 3_764
N6 N7 N8 C6 3.8(14) . .
N6 N7 N8 Cu1 174.3(8) . 3_764
C5 C4 O1 C3 161.2(11) . .
C5 C4 O1 Cu1 -12.1(15) . .
C2 C3 O1 C4 172.1(11) . .
C2 C3 O1 Cu1 -14.8(15) . .
N1 Cu1 O1 C4 148.4(10) . .
N5 Cu1 O1 C4 -30.0(9) . .
N4 Cu1 O1 C4 -121.4(9) 4_564 .
N8 Cu1 O1 C4 58.2(9) 3_765 .
N1 Cu1 O1 C3 -24.1(10) . .
N5 Cu1 O1 C3 157.4(10) . .
N4 Cu1 O1 C3 66.0(10) 4_564 .
N8 Cu1 O1 C3 -114.3(9) 3_765 .
